data_1552655
loop_
_publ_author_name
'Nothias-Esposito, M\'elissa'
'Nothias, Louis Felix'
'Da Silva, Ricardo R.'
'Retailleau, Pascal'
'Zhang, Zheng'
'Leyssen, Pieter'
'Roussi, Fanny'
'Touboul, David'
'Paolini, Julien'
'Dorrestein, Pieter C.'
'Litaudon, Marc'

_publ_section_title
;
 Investigation of Premyrsinane and Myrsinane Esters in Euphorbia cupanii
 and Euphobia pithyusa with MS2LDA and Combinatorial Molecular Network
 Annotation Propagation.
;
_journal_issue 6
_journal_name_full 'Journal of natural products'
_journal_page_first 1459
_journal_page_last 1470
_journal_paper_doi 10.1021/acs.jnatprod.8b00916
_journal_volume 82
_journal_year 2019
_chemical_absolute_configuration ad
_chemical_formula_moiety 'C39 H43 N O11'
_chemical_formula_sum 'C39 H43 N O11'
_chemical_formula_weight 701.74
_space_group_crystal_system orthorhombic
_space_group_IT_number 19
_space_group_name_Hall 'P 2ac 2ab'
_space_group_name_H-M_alt 'P 21 21 21'
_atom_sites_solution_hydrogens geom
_atom_sites_solution_primary direct
_atom_sites_solution_secondary difmap
_audit_creation_method SHELXL-2014/7
_cell_angle_alpha 90
_cell_angle_beta 90
_cell_angle_gamma 90
_cell_formula_units_Z 4
_cell_length_a 9.5854(9)
_cell_length_b 17.8136(17)
_cell_length_c 21.264(2)
_cell_measurement_reflns_used 10650
_cell_measurement_temperature 293(2)
_cell_measurement_theta_max 72.3
_cell_measurement_theta_min 2.1
_cell_volume 3630.8(6)
_computing_cell_refinement
;
CrystalClear-SM Expert 2.0 r16 (Rigaku, 2014)
;
_computing_data_collection
;
CrystalClear-SM Expert 2.0 r16 (Rigaku, 2014)
;
_computing_data_reduction
;
CrystalClear-SM Expert 2.0 r16 (Rigaku, 2014)
;
_computing_structure_refinement 'SHELXL-2014/7 (Sheldrick, 2015)'
_computing_structure_solution 'SHELXT (Sheldrick, 2015)'
_diffrn_ambient_temperature 293(2)
_diffrn_detector 'Rapid 2 large curved IP'
_diffrn_detector_area_resol_mean 10.0000
_diffrn_measured_fraction_theta_full 0.982
_diffrn_measured_fraction_theta_max 0.981
_diffrn_measurement_device
;
Crystal Goniometer chi partial
;
_diffrn_measurement_device_type
;
Rigaku RAXIS conversion
;
_diffrn_measurement_method 'profile data from \w-scans'
_diffrn_measurement_specimen_support Fiber
_diffrn_radiation_monochromator 'OSMIC Confocal CMF mirrors'
_diffrn_radiation_type CuK\a
_diffrn_radiation_wavelength 1.54187
_diffrn_reflns_av_R_equivalents 0.0654
_diffrn_reflns_av_unetI/netI 0.1119
_diffrn_reflns_Laue_measured_fraction_full 0.982
_diffrn_reflns_Laue_measured_fraction_max 0.981
_diffrn_reflns_limit_h_max 11
_diffrn_reflns_limit_h_min -9
_diffrn_reflns_limit_k_max 20
_diffrn_reflns_limit_k_min -19
_diffrn_reflns_limit_l_max 25
_diffrn_reflns_limit_l_min -25
_diffrn_reflns_number 32777
_diffrn_reflns_point_group_measured_fraction_full 0.981
_diffrn_reflns_point_group_measured_fraction_max 0.979
_diffrn_reflns_theta_full 67.687
_diffrn_reflns_theta_max 68.233
_diffrn_reflns_theta_min 3.236
_diffrn_source 'RIGAKU mm007HF Rotating Anode'
_exptl_absorpt_coefficient_mu 0.777
_exptl_absorpt_correction_T_max 0.94
_exptl_absorpt_correction_T_min 0.78
_exptl_absorpt_correction_type multi-scan
_exptl_absorpt_process_details 'REQAB (Higashi, 1998)'
_exptl_crystal_colour colourless
_exptl_crystal_density_diffrn 1.284
_exptl_crystal_description parallelepiped
_exptl_crystal_F_000 1488
_exptl_crystal_size_max 0.250
_exptl_crystal_size_mid 0.110
_exptl_crystal_size_min 0.080
_refine_diff_density_max 0.156
_refine_diff_density_min -0.152
_refine_diff_density_rms 0.036
_refine_ls_abs_structure_details
;
 Flack x determined using 826 quotients [(I+)-(I-)]/[(I+)+(I-)]
 (Parsons, Flack and Wagner, Acta Cryst. B69 (2013) 249-259).
;
_refine_ls_abs_structure_Flack 0.09(8)
_refine_ls_extinction_method none
_refine_ls_goodness_of_fit_ref 0.855
_refine_ls_hydrogen_treatment constr
_refine_ls_matrix_type full
_refine_ls_number_parameters 466
_refine_ls_number_reflns 6525
_refine_ls_number_restraints 0
_refine_ls_restrained_S_all 0.855
_refine_ls_R_factor_all 0.1198
_refine_ls_R_factor_gt 0.0389
_refine_ls_shift/su_max 0.001
_refine_ls_shift/su_mean 0.000
_refine_ls_structure_factor_coef Fsqd
_refine_ls_weighting_details 'w=1/[\s^2^(Fo^2^)+(0.0305P)^2^] where P=(Fo^2^+2Fc^2^)/3'
_refine_ls_weighting_scheme calc
_refine_ls_wR_factor_gt 0.0659
_refine_ls_wR_factor_ref 0.0861
_reflns_Friedel_coverage 0.775
_reflns_Friedel_fraction_full 0.980
_reflns_Friedel_fraction_max 0.977
_reflns_number_gt 2718
_reflns_number_total 6529
_reflns_threshold_expression 'I > 2\s(I)'
_cod_data_source_file np8b00916_si_003.cif
_cod_data_source_block compound_11f
_cod_depositor_comments
;
The following automatic conversions were performed:

data item '_exptl_absorpt_correction_type' value 'Multi-scan' was
changed to 'multi-scan' in accordance with the
/home/data/users/saulius/crontab/automatic-downloads/current/ACS/lib/dictionaries/cif_core.dic
dictionary named 'cif_core.dic' version 2.4.2 last updated on
2011-04-26.

Automatic conversion script
Id: cif_fix_values 6909 2019-04-08 15:41:33Z antanas 
;
_cod_original_cell_volume 3630.9(6)
_cod_database_code 1552655
_shelx_shelxl_version_number 2014/7
_shelx_space_group_comment
;
The symmetry employed for this shelxl refinement is uniquely defined
by the following loop, which should always be used as a source of
symmetry information in preference to the above space-group names.
They are only intended as comments.
;

loop_
_space_group_symop_operation_xyz
'x, y, z'
'-x+1/2, -y, z+1/2'
'-x, y+1/2, -z+1/2'
'x+1/2, -y+1/2, -z'

loop_
_atom_site_label
_atom_site_type_symbol
_atom_site_fract_x
_atom_site_fract_y
_atom_site_fract_z
_atom_site_U_iso_or_equiv
_atom_site_adp_type
_atom_site_occupancy
_atom_site_site_symmetry_order
_atom_site_calc_flag
_atom_site_refinement_flags_posn
_atom_site_refinement_flags_adp
O1 O 0.4331(3) 0.52083(17) 0.46252(12) 0.0612(7) Uani 1 1 d . .
O2 O 0.7477(3) 0.56169(17) 0.51387(12) 0.0641(8) Uani 1 1 d . .
O4 O 0.6654(3) 0.70499(15) 0.62505(13) 0.0710(8) Uani 1 1 d . .
O6 O 0.3353(3) 0.57203(16) 0.58070(11) 0.0611(8) Uani 1 1 d . .
O11 O 0.1058(4) 0.6009(2) 0.58716(18) 0.1132(14) Uani 1 1 d . .
N41 N -0.0549(6) 0.8409(4) 0.7560(3) 0.1317(19) Uani 1 1 d . .
C1 C 0.3108(5) 0.6814(2) 0.50670(17) 0.0912(16) Uani 1 1 d . .
H1A H 0.2124 0.6702 0.5117 0.109 Uiso 1 1 calc R U
H1B H 0.3227 0.7354 0.5085 0.109 Uiso 1 1 calc R U
C2 C 0.3625(4) 0.6517(2) 0.44331(18) 0.0632(12) Uani 1 1 d . .
H2 H 0.4029 0.6943 0.4205 0.076 Uiso 1 1 calc R U
C3 C 0.4839(4) 0.5973(2) 0.45939(17) 0.0578(11) Uani 1 1 d . .
H3 H 0.5602 0.6020 0.4289 0.069 Uiso 1 1 calc R U
O3 O 0.6858(3) 0.44163(18) 0.63169(11) 0.0646(8) Uani 1 1 d . .
C4 C 0.5312(4) 0.6211(2) 0.52540(16) 0.0538(11) Uani 1 1 d . .
H4 H 0.5868 0.6669 0.5204 0.065 Uiso 1 1 calc R U
C5 C 0.6260(4) 0.5625(2) 0.55576(16) 0.0544(11) Uani 1 1 d . .
H5 H 0.5800 0.5134 0.5542 0.065 Uiso 1 1 calc R U
O5 O 0.2963(3) 0.69899(16) 0.65361(12) 0.0655(8) Uani 1 1 d . .
C6 C 0.6851(4) 0.5754(2) 0.62230(16) 0.0489(10) Uani 1 1 d . .
C7 C 0.7749(4) 0.5076(2) 0.64021(17) 0.0597(11) Uani 1 1 d . .
H7 H 0.8556 0.5044 0.6120 0.072 Uiso 1 1 calc R U
O7 O 0.5165(4) 0.49471(19) 0.36666(14) 0.1137(13) Uani 1 1 d . .
C8 C 0.8229(5) 0.5087(3) 0.7068(2) 0.0806(14) Uani 1 1 d . .
H8 H 0.9105 0.4898 0.7171 0.097 Uiso 1 1 calc R U
O8 O 0.7170(4) 0.4408(2) 0.48392(15) 0.0959(12) Uani 1 1 d . .
C9 C 0.7424(5) 0.5362(2) 0.7513(2) 0.0798(15) Uani 1 1 d . .
H9 H 0.7756 0.5349 0.7923 0.096 Uiso 1 1 calc R U
O9 O 0.8679(4) 0.37010(18) 0.60451(19) 0.1162(14) Uani 1 1 d . .
C10 C 0.4841(7) 0.5191(4) 0.7651(2) 0.0938(16) Uani 1 1 d . .
O10 O 0.2514(4) 0.81634(18) 0.62006(15) 0.1068(12) Uani 1 1 d . .
C11 C 0.6014(5) 0.5695(3) 0.74039(17) 0.0694(13) Uani 1 1 d . .
H11 H 0.5979 0.6156 0.7655 0.083 Uiso 1 1 calc R U
C12 C 0.5691(4) 0.5933(2) 0.67116(16) 0.0518(11) Uani 1 1 d . .
H12 H 0.4843 0.5668 0.6580 0.062 Uiso 1 1 calc R U
C13 C 0.5452(5) 0.6786(2) 0.65992(18) 0.0579(11) Uani 1 1 d . .
C14 C 0.4224(4) 0.6961(2) 0.61521(19) 0.0609(12) Uani 1 1 d . .
H14 H 0.4377 0.7465 0.5982 0.073 Uiso 1 1 calc R U
C15 C 0.3950(5) 0.6439(3) 0.55966(19) 0.0604(12) Uani 1 1 d . .
C16 C 0.2502(5) 0.6182(2) 0.4016(2) 0.1018(16) Uani 1 1 d . .
H16A H 0.2919 0.5992 0.3638 0.153 Uiso 1 1 calc R U
H16B H 0.1832 0.6563 0.3911 0.153 Uiso 1 1 calc R U
H16C H 0.2044 0.5781 0.4235 0.153 Uiso 1 1 calc R U
C17 C 0.7702(4) 0.6480(2) 0.62374(18) 0.0661(12) Uani 1 1 d . .
H17A H 0.8288 0.6503 0.6609 0.079 Uiso 1 1 calc R U
H17B H 0.8284 0.6525 0.5866 0.079 Uiso 1 1 calc R U
C18 C 0.4973(7) 0.4446(4) 0.7674(2) 0.125(2) Uani 1 1 d . .
H18A H 0.4230 0.4151 0.7809 0.150 Uiso 1 1 calc R U
H18B H 0.5808 0.4221 0.7556 0.150 Uiso 1 1 calc R U
C19 C 0.3570(6) 0.5557(3) 0.7830(3) 0.187(3) Uani 1 1 d . .
H19A H 0.2887 0.5186 0.7941 0.281 Uiso 1 1 calc R U
H19B H 0.3230 0.5851 0.7484 0.281 Uiso 1 1 calc R U
H19C H 0.3742 0.5878 0.8184 0.281 Uiso 1 1 calc R U
C20 C 0.5337(4) 0.7288(2) 0.71828(18) 0.0841(14) Uani 1 1 d . .
H20A H 0.4605 0.7105 0.7450 0.126 Uiso 1 1 calc R U
H20B H 0.5129 0.7793 0.7056 0.126 Uiso 1 1 calc R U
H20C H 0.6205 0.7280 0.7408 0.126 Uiso 1 1 calc R U
C21 C 0.4610(5) 0.4754(3) 0.4135(3) 0.0782(14) Uani 1 1 d . .
C22 C 0.4120(5) 0.3975(3) 0.4278(2) 0.1117(19) Uani 1 1 d . .
H22A H 0.4264 0.3661 0.3917 0.168 Uiso 1 1 calc R U
H22B H 0.3145 0.3986 0.4381 0.168 Uiso 1 1 calc R U
H22C H 0.4637 0.3780 0.4628 0.168 Uiso 1 1 calc R U
C23 C 0.7803(5) 0.4991(4) 0.4813(2) 0.0755(15) Uani 1 1 d . .
C24 C 0.9058(5) 0.5136(3) 0.4406(2) 0.1129(18) Uani 1 1 d . .
H24A H 0.9093 0.4770 0.4075 0.169 Uiso 1 1 calc R U
H24B H 0.9890 0.5101 0.4656 0.169 Uiso 1 1 calc R U
H24C H 0.8993 0.5630 0.4227 0.169 Uiso 1 1 calc R U
C25 C 0.7434(7) 0.3772(3) 0.6116(2) 0.0765(15) Uani 1 1 d . .
C26 C 0.6395(7) 0.3195(3) 0.5975(2) 0.0793(15) Uani 1 1 d . .
C27 C 0.5027(8) 0.3297(3) 0.6102(3) 0.1167(19) Uani 1 1 d . .
H27 H 0.4738 0.3732 0.6305 0.140 Uiso 1 1 calc R U
C28 C 0.4049(7) 0.2760(5) 0.5933(3) 0.158(3) Uani 1 1 d . .
H28 H 0.3112 0.2841 0.6024 0.190 Uiso 1 1 calc R U
C29 C 0.4431(8) 0.2128(4) 0.5641(4) 0.136(2) Uani 1 1 d . .
H29 H 0.3781 0.1754 0.5556 0.164 Uiso 1 1 calc R U
C30 C 0.5782(10) 0.2044(4) 0.5473(5) 0.213(4) Uani 1 1 d . .
H30 H 0.6056 0.1636 0.5229 0.255 Uiso 1 1 calc R U
C31 C 0.6759(7) 0.2572(4) 0.5667(4) 0.182(4) Uani 1 1 d . .
H31 H 0.7697 0.2488 0.5580 0.218 Uiso 1 1 calc R U
C32 C 0.2242(5) 0.7645(3) 0.6539(2) 0.0723(14) Uani 1 1 d . .
C33 C 0.1129(5) 0.7641(3) 0.7020(2) 0.0657(13) Uani 1 1 d . .
C34 C 0.0728(5) 0.7028(3) 0.7347(2) 0.0870(15) Uani 1 1 d . .
H34 H 0.1138 0.6565 0.7266 0.104 Uiso 1 1 calc R U
C35 C -0.0282(7) 0.7092(4) 0.7795(3) 0.111(2) Uani 1 1 d . .
H35 H -0.0552 0.6682 0.8036 0.134 Uiso 1 1 calc R U
C36 C -0.0884(7) 0.7782(6) 0.7878(3) 0.140(3) Uani 1 1 d . .
H36 H -0.1584 0.7820 0.8179 0.168 Uiso 1 1 calc R U
C38 C 0.0464(6) 0.8326(3) 0.7134(2) 0.0900(15) Uani 1 1 d . .
H38 H 0.0740 0.8744 0.6903 0.108 Uiso 1 1 calc R U
C39 C 0.1976(6) 0.5563(4) 0.5909(2) 0.0827(16) Uani 1 1 d . .
C40 C 0.1843(5) 0.4755(3) 0.6079(3) 0.125(2) Uani 1 1 d . .
H40A H 0.0887 0.4602 0.6037 0.188 Uiso 1 1 calc R U
H40B H 0.2139 0.4684 0.6506 0.188 Uiso 1 1 calc R U
H40C H 0.2416 0.4459 0.5804 0.188 Uiso 1 1 calc R U

loop_
_atom_site_aniso_label
_atom_site_aniso_U_11
_atom_site_aniso_U_22
_atom_site_aniso_U_33
_atom_site_aniso_U_23
_atom_site_aniso_U_13
_atom_site_aniso_U_12
O1 0.0632(19) 0.055(2) 0.0657(17) -0.0002(17) 0.0021(15) -0.0016(17)
O2 0.053(2) 0.068(2) 0.0714(17) 0.0047(16) 0.0115(15) 0.0047(17)
O4 0.062(2) 0.048(2) 0.103(2) 0.0053(17) 0.0022(18) -0.0051(19)
O6 0.047(2) 0.072(2) 0.0640(16) -0.0006(16) -0.0003(14) -0.0035(19)
O11 0.053(2) 0.138(4) 0.149(3) -0.019(3) 0.002(2) 0.022(2)
N41 0.115(5) 0.178(6) 0.102(4) -0.032(4) 0.030(3) 0.024(4)
C1 0.084(4) 0.120(4) 0.070(3) 0.015(3) -0.010(3) 0.044(3)
C2 0.067(3) 0.060(3) 0.062(3) 0.008(2) -0.008(2) 0.006(3)
C3 0.061(3) 0.053(3) 0.060(3) 0.011(2) 0.005(2) 0.006(3)
O3 0.065(2) 0.047(2) 0.0814(19) 0.0065(17) 0.0002(16) 0.004(2)
C4 0.048(3) 0.052(3) 0.061(2) 0.010(2) -0.003(2) 0.008(2)
C5 0.045(3) 0.060(3) 0.058(2) 0.003(2) 0.005(2) 0.002(2)
O5 0.069(2) 0.057(2) 0.0706(17) 0.0063(16) 0.0072(16) 0.0102(18)
C6 0.049(3) 0.035(3) 0.063(2) 0.003(2) -0.001(2) 0.000(3)
C7 0.046(3) 0.056(3) 0.076(3) 0.008(2) -0.006(2) 0.001(3)
O7 0.147(3) 0.123(3) 0.071(2) -0.009(2) 0.030(2) 0.007(3)
C8 0.067(3) 0.087(4) 0.087(3) 0.009(3) -0.019(3) 0.006(3)
O8 0.091(3) 0.080(3) 0.117(2) -0.018(2) 0.016(2) 0.016(2)
C9 0.087(4) 0.081(4) 0.071(3) 0.008(3) -0.029(3) 0.002(3)
O9 0.071(3) 0.082(3) 0.195(4) -0.023(2) -0.015(3) 0.017(2)
C10 0.105(5) 0.107(5) 0.069(3) 0.033(4) 0.013(3) 0.016(5)
O10 0.126(3) 0.081(3) 0.113(2) 0.035(2) 0.043(2) 0.048(2)
C11 0.089(4) 0.064(3) 0.056(3) 0.000(2) -0.015(3) 0.024(3)
C12 0.050(3) 0.050(3) 0.056(2) 0.002(2) -0.003(2) 0.004(2)
C13 0.063(3) 0.042(3) 0.068(3) -0.005(2) -0.003(3) -0.001(3)
C14 0.059(3) 0.057(3) 0.067(3) 0.006(2) 0.008(3) 0.013(3)
C15 0.059(3) 0.062(3) 0.061(3) 0.008(3) 0.000(2) 0.009(3)
C16 0.088(4) 0.087(4) 0.131(4) -0.004(3) -0.048(3) 0.016(3)
C17 0.056(3) 0.056(3) 0.086(3) -0.003(3) -0.005(3) 0.000(3)
C18 0.148(5) 0.105(4) 0.122(4) 0.003(4) 0.056(4) -0.017(5)
C19 0.165(6) 0.159(6) 0.239(7) 0.109(5) 0.117(6) 0.098(5)
C20 0.089(4) 0.059(3) 0.104(3) -0.027(3) -0.008(3) 0.016(3)
C21 0.090(4) 0.074(4) 0.070(3) -0.012(3) -0.003(3) 0.008(3)
C22 0.140(5) 0.075(4) 0.120(4) -0.021(3) -0.014(4) 0.001(4)
C23 0.063(4) 0.082(5) 0.081(3) -0.002(4) 0.004(3) 0.021(4)
C24 0.088(4) 0.141(5) 0.109(4) 0.000(4) 0.049(3) 0.017(4)
C25 0.074(4) 0.056(4) 0.099(3) 0.011(3) -0.010(4) 0.005(4)
C26 0.073(5) 0.057(4) 0.108(4) 0.000(3) 0.003(3) 0.000(4)
C27 0.113(5) 0.095(5) 0.142(5) -0.037(4) 0.039(4) -0.034(5)
C28 0.129(6) 0.131(7) 0.214(7) -0.073(6) 0.069(5) -0.049(6)
C29 0.102(6) 0.081(5) 0.226(7) -0.018(5) 0.001(5) -0.033(5)
C30 0.128(7) 0.102(6) 0.407(13) -0.102(7) 0.004(9) -0.007(6)
C31 0.099(6) 0.077(5) 0.370(11) -0.084(6) -0.001(6) 0.007(5)
C32 0.073(4) 0.065(4) 0.079(3) 0.005(3) 0.000(3) 0.014(3)
C33 0.064(4) 0.076(4) 0.057(3) -0.007(3) -0.002(3) 0.015(3)
C34 0.080(4) 0.108(5) 0.073(3) -0.001(3) 0.004(3) -0.011(4)
C35 0.108(6) 0.142(6) 0.085(4) -0.008(4) 0.015(4) -0.024(5)
C36 0.103(6) 0.223(10) 0.095(5) -0.033(6) 0.041(4) -0.011(7)
C38 0.093(5) 0.103(5) 0.074(3) -0.007(3) 0.006(3) 0.018(4)
C39 0.050(4) 0.109(6) 0.089(3) -0.016(4) -0.001(3) -0.008(4)
C40 0.088(4) 0.102(5) 0.187(6) 0.007(4) 0.032(4) -0.028(4)

loop_
_atom_type_symbol
_atom_type_description
_atom_type_scat_dispersion_real
_atom_type_scat_dispersion_imag
_atom_type_scat_source
C C 0.0181 0.0091 'International Tables Vol C Tables 4.2.6.8 and 6.1.1.4'
H H 0.0000 0.0000 'International Tables Vol C Tables 4.2.6.8 and 6.1.1.4'
O O 0.0492 0.0322 'International Tables Vol C Tables 4.2.6.8 and 6.1.1.4'
N N 0.0311 0.0180 'International Tables Vol C Tables 4.2.6.8 and 6.1.1.4'

loop_
_geom_angle_atom_site_label_1
_geom_angle_atom_site_label_2
_geom_angle_atom_site_label_3
_geom_angle
C21 O1 C3 117.6(4)
C23 O2 C5 120.2(4)
C17 O4 C13 109.8(3)
C39 O6 C15 127.0(4)
C38 N41 C36 115.0(6)
C2 C1 C15 109.0(3)
C2 C1 H1A 109.9
C15 C1 H1A 109.9
C2 C1 H1B 109.9
C15 C1 H1B 109.9
H1A C1 H1B 108.3
C16 C2 C1 114.9(4)
C16 C2 C3 114.6(3)
C1 C2 C3 105.3(3)
C16 C2 H2 107.2
C1 C2 H2 107.2
C3 C2 H2 107.2
O1 C3 C4 108.5(3)
O1 C3 C2 110.2(3)
C4 C3 C2 104.5(3)
O1 C3 H3 111.1
C4 C3 H3 111.1
C2 C3 H3 111.1
C25 O3 C7 119.0(4)
C5 C4 C3 111.9(3)
C5 C4 C15 118.8(3)
C3 C4 C15 104.7(3)
C5 C4 H4 106.9
C3 C4 H4 106.9
C15 C4 H4 106.9
O2 C5 C4 102.9(3)
O2 C5 C6 105.4(3)
C4 C5 C6 120.3(3)
O2 C5 H5 109.2
C4 C5 H5 109.2
C6 C5 H5 109.2
C32 O5 C14 117.1(3)
C17 C6 C7 111.2(3)
C17 C6 C5 109.9(3)
C7 C6 C5 108.5(3)
C17 C6 C12 101.3(3)
C7 C6 C12 113.4(3)
C5 C6 C12 112.4(3)
O3 C7 C8 108.0(3)
O3 C7 C6 105.9(3)
C8 C7 C6 113.6(4)
O3 C7 H7 109.8
C8 C7 H7 109.8
C6 C7 H7 109.8
C9 C8 C7 120.5(4)
C9 C8 H8 119.8
C7 C8 H8 119.8
C8 C9 C11 124.6(4)
C8 C9 H9 117.7
C11 C9 H9 117.7
C18 C10 C19 121.5(6)
C18 C10 C11 121.7(6)
C19 C10 C11 116.7(5)
C9 C11 C10 112.3(4)
C9 C11 C12 115.6(4)
C10 C11 C12 109.6(4)
C9 C11 H11 106.2
C10 C11 H11 106.2
C12 C11 H11 106.2
C6 C12 C13 101.7(3)
C6 C12 C11 115.6(3)
C13 C12 C11 116.0(3)
C6 C12 H12 107.7
C13 C12 H12 107.7
C11 C12 H12 107.7
O4 C13 C20 106.4(3)
O4 C13 C14 103.1(3)
C20 C13 C14 109.0(3)
O4 C13 C12 106.2(3)
C20 C13 C12 117.1(3)
C14 C13 C12 113.8(3)
O5 C14 C15 108.2(3)
O5 C14 C13 107.1(3)
C15 C14 C13 119.0(3)
O5 C14 H14 107.3
C15 C14 H14 107.3
C13 C14 H14 107.3
O6 C15 C14 111.2(3)
O6 C15 C1 113.4(3)
C14 C15 C1 113.1(3)
O6 C15 C4 104.0(3)
C14 C15 C4 112.2(3)
C1 C15 C4 102.2(3)
C2 C16 H16A 109.5
C2 C16 H16B 109.5
H16A C16 H16B 109.5
C2 C16 H16C 109.5
H16A C16 H16C 109.5
H16B C16 H16C 109.5
O4 C17 C6 103.1(3)
O4 C17 H17A 111.2
C6 C17 H17A 111.2
O4 C17 H17B 111.2
C6 C17 H17B 111.2
H17A C17 H17B 109.1
C10 C18 H18A 120.0
C10 C18 H18B 120.0
H18A C18 H18B 120.0
C10 C19 H19A 109.5
C10 C19 H19B 109.5
H19A C19 H19B 109.5
C10 C19 H19C 109.5
H19A C19 H19C 109.5
H19B C19 H19C 109.5
C13 C20 H20A 109.5
C13 C20 H20B 109.5
H20A C20 H20B 109.5
C13 C20 H20C 109.5
H20A C20 H20C 109.5
H20B C20 H20C 109.5
O7 C21 O1 124.5(5)
O7 C21 C22 125.8(5)
O1 C21 C22 109.7(5)
C21 C22 H22A 109.5
C21 C22 H22B 109.5
H22A C22 H22B 109.5
C21 C22 H22C 109.5
H22A C22 H22C 109.5
H22B C22 H22C 109.5
O8 C23 O2 124.9(5)
O8 C23 C24 125.2(6)
O2 C23 C24 109.8(5)
C23 C24 H24A 109.5
C23 C24 H24B 109.5
H24A C24 H24B 109.5
C23 C24 H24C 109.5
H24A C24 H24C 109.5
H24B C24 H24C 109.5
O9 C25 O3 122.4(5)
O9 C25 C26 124.9(6)
O3 C25 C26 112.7(5)
C31 C26 C27 117.6(6)
C31 C26 C25 120.5(7)
C27 C26 C25 121.7(6)
C26 C27 C28 120.8(6)
C26 C27 H27 119.6
C28 C27 H27 119.6
C29 C28 C27 121.0(7)
C29 C28 H28 119.5
C27 C28 H28 119.5
C28 C29 C30 118.6(7)
C28 C29 H29 120.7
C30 C29 H29 120.7
C29 C30 C31 119.5(8)
C29 C30 H30 120.3
C31 C30 H30 120.3
C26 C31 C30 122.2(7)
C26 C31 H31 118.9
C30 C31 H31 118.9
O10 C32 O5 123.3(5)
O10 C32 C33 125.2(5)
O5 C32 C33 111.5(5)
C34 C33 C38 119.1(5)
C34 C33 C32 124.5(5)
C38 C33 C32 116.4(5)
C33 C34 C35 119.6(6)
C33 C34 H34 120.2
C35 C34 H34 120.2
C34 C35 C36 117.7(7)
C34 C35 H35 121.1
C36 C35 H35 121.1
N41 C36 C35 125.5(7)
N41 C36 H36 117.3
C35 C36 H36 117.3
N41 C38 C33 123.0(5)
N41 C38 H38 118.5
C33 C38 H38 118.5
O11 C39 O6 124.6(6)
O11 C39 C40 126.7(5)
O6 C39 C40 108.6(5)
C39 C40 H40A 109.5
C39 C40 H40B 109.5
H40A C40 H40B 109.5
C39 C40 H40C 109.5
H40A C40 H40C 109.5
H40B C40 H40C 109.5

loop_
_geom_bond_atom_site_label_1
_geom_bond_atom_site_label_2
_geom_bond_distance
O1 C21 1.347(5)
O1 C3 1.448(4)
O2 C23 1.349(6)
O2 C5 1.468(4)
O4 C17 1.428(4)
O4 C13 1.449(4)
O6 C39 1.367(5)
O6 C15 1.472(4)
O11 C39 1.188(5)
N41 C38 1.336(5)
N41 C36 1.344(7)
C1 C2 1.530(5)
C1 C15 1.538(5)
C1 H1A 0.9700
C1 H1B 0.9700
C2 C16 1.517(5)
C2 C3 1.553(5)
C2 H2 0.9800
C3 C4 1.535(5)
C3 H3 0.9800
O3 C25 1.343(5)
O3 C7 1.464(4)
C4 C5 1.527(4)
C4 C15 1.550(5)
C4 H4 0.9800
C5 C6 1.542(5)
C5 H5 0.9800
O5 C32 1.356(5)
O5 C14 1.460(4)
C6 C17 1.529(4)
C6 C7 1.531(5)
C6 C12 1.555(5)
C7 C8 1.490(5)
C7 H7 0.9800
O7 C21 1.180(5)
C8 C9 1.315(5)
C8 H8 0.9300
O8 C23 1.204(5)
C9 C11 1.493(5)
C9 H9 0.9300
O9 C25 1.209(5)
C10 C18 1.335(6)
C10 C19 1.432(6)
C10 C11 1.531(6)
O10 C32 1.200(5)
C11 C12 1.563(5)
C11 H11 0.9800
C12 C13 1.556(4)
C12 H12 0.9800
C13 C20 1.533(4)
C13 C14 1.545(5)
C14 C15 1.526(5)
C14 H14 0.9800
C16 H16A 0.9600
C16 H16B 0.9600
C16 H16C 0.9600
C17 H17A 0.9700
C17 H17B 0.9700
C18 H18A 0.9300
C18 H18B 0.9300
C19 H19A 0.9600
C19 H19B 0.9600
C19 H19C 0.9600
C20 H20A 0.9600
C20 H20B 0.9600
C20 H20C 0.9600
C21 C22 1.495(5)
C22 H22A 0.9600
C22 H22B 0.9600
C22 H22C 0.9600
C23 C24 1.505(6)
C24 H24A 0.9600
C24 H24B 0.9600
C24 H24C 0.9600
C25 C26 1.462(6)
C26 C31 1.335(6)
C26 C27 1.351(6)
C27 C28 1.387(7)
C27 H27 0.9300
C28 C29 1.337(7)
C28 H28 0.9300
C29 C30 1.352(8)
C29 H29 0.9300
C30 C31 1.389(7)
C30 H30 0.9300
C31 H31 0.9300
C32 C33 1.477(6)
C33 C34 1.350(6)
C33 C38 1.399(6)
C34 C35 1.363(6)
C34 H34 0.9300
C35 C36 1.369(8)
C35 H35 0.9300
C36 H36 0.9300
C38 H38 0.9300
C39 C40 1.490(6)
C40 H40A 0.9600
C40 H40B 0.9600
C40 H40C 0.9600

loop_
_geom_hbond_atom_site_label_D
_geom_hbond_atom_site_label_H
_geom_hbond_atom_site_label_A
_geom_hbond_distance_DH
_geom_hbond_distance_HA
_geom_hbond_distance_DA
_geom_hbond_angle_DHA
_geom_hbond_site_symmetry_A
C1 H1A O11 0.97 2.27 2.975(6) 128.9 .
C3 H3 O10 0.98 2.56 3.434(5) 148.3 4_566
C12 H12 O6 0.98 2.18 2.977(4) 137.6 .
C40 H40A O9 0.96 2.66 3.568(6) 158.6 1_455

loop_
_geom_torsion_atom_site_label_1
_geom_torsion_atom_site_label_2
_geom_torsion_atom_site_label_3
_geom_torsion_atom_site_label_4
_geom_torsion
C15 C1 C2 C16 125.1(4)
C15 C1 C2 C3 -2.0(5)
C21 O1 C3 C4 -142.7(3)
C21 O1 C3 C2 103.4(4)
C16 C2 C3 O1 -31.9(4)
C1 C2 C3 O1 95.4(4)
C16 C2 C3 C4 -148.3(3)
C1 C2 C3 C4 -21.0(4)
O1 C3 C4 C5 48.7(4)
C2 C3 C4 C5 166.2(3)
O1 C3 C4 C15 -81.3(4)
C2 C3 C4 C15 36.2(4)
C23 O2 C5 C4 -116.3(4)
C23 O2 C5 C6 116.8(4)
C3 C4 C5 O2 63.3(4)
C15 C4 C5 O2 -174.5(3)
C3 C4 C5 C6 -179.9(3)
C15 C4 C5 C6 -57.7(5)
O2 C5 C6 C17 57.0(4)
C4 C5 C6 C17 -58.5(4)
O2 C5 C6 C7 -64.9(4)
C4 C5 C6 C7 179.7(3)
O2 C5 C6 C12 168.9(3)
C4 C5 C6 C12 53.5(5)
C25 O3 C7 C8 -92.5(4)
C25 O3 C7 C6 145.5(3)
C17 C6 C7 O3 -175.1(3)
C5 C6 C7 O3 -54.1(4)
C12 C6 C7 O3 71.5(4)
C17 C6 C7 C8 66.6(4)
C5 C6 C7 C8 -172.4(3)
C12 C6 C7 C8 -46.8(5)
O3 C7 C8 C9 -82.2(5)
C6 C7 C8 C9 34.9(6)
C7 C8 C9 C11 -1.3(7)
C8 C9 C11 C10 108.7(5)
C8 C9 C11 C12 -18.2(7)
C18 C10 C11 C9 -29.4(6)
C19 C10 C11 C9 153.3(5)
C18 C10 C11 C12 100.6(5)
C19 C10 C11 C12 -76.7(6)
C17 C6 C12 C13 35.3(3)
C7 C6 C12 C13 154.5(3)
C5 C6 C12 C13 -82.0(4)
C17 C6 C12 C11 -91.3(4)
C7 C6 C12 C11 28.0(5)
C5 C6 C12 C11 151.5(3)
C9 C11 C12 C6 3.0(5)
C10 C11 C12 C6 -125.2(4)
C9 C11 C12 C13 -115.9(4)
C10 C11 C12 C13 115.9(4)
C17 O4 C13 C20 115.2(3)
C17 O4 C13 C14 -130.1(3)
C17 O4 C13 C12 -10.2(4)
C6 C12 C13 O4 -16.6(4)
C11 C12 C13 O4 109.6(4)
C6 C12 C13 C20 -135.3(4)
C11 C12 C13 C20 -9.0(6)
C6 C12 C13 C14 96.0(4)
C11 C12 C13 C14 -137.7(4)
C32 O5 C14 C15 -110.6(4)
C32 O5 C14 C13 119.9(3)
O4 C13 C14 O5 -158.7(3)
C20 C13 C14 O5 -45.9(4)
C12 C13 C14 O5 86.9(4)
O4 C13 C14 C15 78.4(4)
C20 C13 C14 C15 -168.8(3)
C12 C13 C14 C15 -36.1(5)
C39 O6 C15 C14 86.3(4)
C39 O6 C15 C1 -42.5(5)
C39 O6 C15 C4 -152.7(3)
O5 C14 C15 O6 -49.7(4)
C13 C14 C15 O6 72.8(5)
O5 C14 C15 C1 79.3(4)
C13 C14 C15 C1 -158.3(4)
O5 C14 C15 C4 -165.7(3)
C13 C14 C15 C4 -43.3(5)
C2 C1 C15 O6 -87.6(4)
C2 C1 C15 C14 144.6(4)
C2 C1 C15 C4 23.7(5)
C5 C4 C15 O6 -44.2(4)
C3 C4 C15 O6 81.5(3)
C5 C4 C15 C14 76.1(4)
C3 C4 C15 C14 -158.2(3)
C5 C4 C15 C1 -162.4(3)
C3 C4 C15 C1 -36.7(4)
C13 O4 C17 C6 33.4(4)
C7 C6 C17 O4 -163.2(3)
C5 C6 C17 O4 76.6(4)
C12 C6 C17 O4 -42.4(3)
C3 O1 C21 O7 -4.7(6)
C3 O1 C21 C22 174.8(4)
C5 O2 C23 O8 -0.8(7)
C5 O2 C23 C24 178.2(3)
C7 O3 C25 O9 5.3(6)
C7 O3 C25 C26 -172.4(3)
O9 C25 C26 C31 -9.5(8)
O3 C25 C26 C31 168.1(5)
O9 C25 C26 C27 175.9(5)
O3 C25 C26 C27 -6.4(6)
C31 C26 C27 C28 1.8(9)
C25 C26 C27 C28 176.5(5)
C26 C27 C28 C29 0.1(10)
C27 C28 C29 C30 -4.6(12)
C28 C29 C30 C31 7.2(14)
C27 C26 C31 C30 0.9(11)
C25 C26 C31 C30 -173.9(7)
C29 C30 C31 C26 -5.4(14)
C14 O5 C32 O10 7.4(6)
C14 O5 C32 C33 -170.9(3)
O10 C32 C33 C34 171.9(5)
O5 C32 C33 C34 -9.8(6)
O10 C32 C33 C38 -8.1(7)
O5 C32 C33 C38 170.2(4)
C38 C33 C34 C35 -2.1(7)
C32 C33 C34 C35 177.9(4)
C33 C34 C35 C36 2.2(8)
C38 N41 C36 C35 -0.2(10)
C34 C35 C36 N41 -1.1(10)
C36 N41 C38 C33 0.4(8)
C34 C33 C38 N41 0.8(7)
C32 C33 C38 N41 -179.2(4)
C15 O6 C39 O11 -4.3(7)
C15 O6 C39 C40 176.5(3)
